data_4107189
loop_
_publ_author_name
'Koichi Kikuchi'
'Takayuki Isono'
'Masayuki Kojima'
'Haruo Yoshimoto'
'Takeshi Kodama'
'Wataru Fujita'
'Keiichi Yokogawa'
'Harukazu Yoshino'
'Keizo Murata'
'Takayuki Kaihatsu'
'Hiroki Akutsu'
'Jun-ichi Yamada'

_publ_contact_author_address
;
Department of Chemistry, Tokyo Metroplitan University, Hachioji, 
Tokyo 192-0397, Japan  
;
_publ_contact_author_email kikuchi-koichi@tmu.ac.jp
_publ_contact_author_fax 81-426-77-2525
_publ_contact_author_name 'Koichi Kikuchi'
_publ_contact_author_phone 81-426-77-2536
_publ_section_title
;
 Uniaxial Strain Orientation Dependence of Superconducting Transition
 Temperature (Tc) and Critical Superconducting Pressure (Pc) in
 \b-(BDA-TTP)2I3
;
_journal_name_full 'Journal of the American Chemical Society'
_journal_page_first 19590
_journal_page_last 19593
_journal_paper_doi 10.1021/ja207353x
_journal_volume 133
_journal_year 2011
_chemical_formula_sum 'C24 H24 I3 S16'
_chemical_formula_weight 1206.09
_space_group_IT_number 2
_symmetry_cell_setting triclinic
_symmetry_space_group_name_Hall '-P 1'
_symmetry_space_group_name_H-M 'P -1'
_atom_sites_solution_hydrogens geom
_atom_sites_solution_primary direct
_atom_sites_solution_secondary difmap
_audit_creation_method SHELXL-97
_cell_angle_alpha 96.44(5)
_cell_angle_beta 95.07(5)
_cell_angle_gamma 106.06(4)
_cell_formula_units_Z 1
_cell_length_a 6.389(5)
_cell_length_b 9.097(7)
_cell_length_c 16.659(8)
_cell_measurement_reflns_used 1113
_cell_measurement_temperature 293(2)
_cell_measurement_theta_max 16.11
_cell_measurement_theta_min 2.48
_cell_volume 917.3(11)
_computing_cell_refinement 'Bruker SMART'
_computing_data_collection 'Bruker SMART'
_computing_data_reduction 'Bruker SHELXTL'
_computing_molecular_graphics 'Bruker SHELXTL'
_computing_publication_material 'Bruker SHELXTL'
_computing_structure_refinement 'SHELXL-97 (Sheldrick, 1997)'
_computing_structure_solution 'SHELXS-97 (Sheldrick, 1990)'
_diffrn_ambient_temperature 293(2)
_diffrn_detector_area_resol_mean 8.366
_diffrn_measured_fraction_theta_full 0.348
_diffrn_measured_fraction_theta_max 0.348
_diffrn_measurement_device_type 'CCD area detector'
_diffrn_measurement_method 'phi and omega scans'
_diffrn_radiation_monochromator graphite
_diffrn_radiation_source 'fine-focus sealed tube'
_diffrn_radiation_type MoK\a
_diffrn_radiation_wavelength 0.71073
_diffrn_reflns_av_R_equivalents 0.0245
_diffrn_reflns_av_sigmaI/netI 0.0259
_diffrn_reflns_limit_h_max 4
_diffrn_reflns_limit_h_min -4
_diffrn_reflns_limit_k_max 6
_diffrn_reflns_limit_k_min -6
_diffrn_reflns_limit_l_max 12
_diffrn_reflns_limit_l_min -12
_diffrn_reflns_number 1113
_diffrn_reflns_theta_full 16.11
_diffrn_reflns_theta_max 16.11
_diffrn_reflns_theta_min 2.48
_diffrn_standards_decay_% 0.0127
_diffrn_standards_number 7
_exptl_absorpt_coefficient_mu 3.488
_exptl_absorpt_correction_T_max 1.00
_exptl_absorpt_correction_T_min 0.69
_exptl_absorpt_correction_type empirical
_exptl_absorpt_process_details SADABS
_exptl_crystal_colour black
_exptl_crystal_density_diffrn 2.184
_exptl_crystal_description plate
_exptl_crystal_F_000 583
_exptl_crystal_size_max 0.30
_exptl_crystal_size_mid 0.18
_exptl_crystal_size_min 0.08
_refine_diff_density_max 0.234
_refine_diff_density_min -0.245
_refine_diff_density_rms 0.058
_refine_ls_extinction_method none
_refine_ls_goodness_of_fit_ref 1.288
_refine_ls_hydrogen_treatment mixed
_refine_ls_matrix_type full
_refine_ls_number_parameters 96
_refine_ls_number_reflns 315
_refine_ls_number_restraints 23
_refine_ls_restrained_S_all 1.232
_refine_ls_R_factor_all 0.0525
_refine_ls_R_factor_gt 0.0400
_refine_ls_shift/su_max 0.000
_refine_ls_shift/su_mean 0.000
_refine_ls_structure_factor_coef Fsqd
_refine_ls_weighting_details 'calc w=1/[\s^2^(Fo^2^)+(0.0084P)^2^+20.9562P] where P=(Fo^2^+2Fc^2^)/3'
_refine_ls_weighting_scheme calc
_refine_ls_wR_factor_gt 0.0828
_refine_ls_wR_factor_ref 0.0871
_reflns_number_gt 264
_reflns_number_total 315
_reflns_threshold_expression >2sigma(I)
_cod_data_source_file ja207353x_si_002.cif
_cod_data_source_block (BDA-TTP)2I3
_cod_original_cell_volume 917.2(11)
_cod_database_code 4107189

loop_
_symmetry_equiv_pos_as_xyz
'x, y, z'
'-x, -y, -z'

loop_
_atom_site_label
_atom_site_type_symbol
_atom_site_fract_x
_atom_site_fract_y
_atom_site_fract_z
_atom_site_U_iso_or_equiv
_atom_site_adp_type
_atom_site_occupancy
_atom_site_symmetry_multiplicity
_atom_site_calc_flag
_atom_site_refinement_flags
C1 C 0.674(8) 0.411(6) 0.3278(12) 0.033(11) Uiso 1 1 d D
H1A H 0.6649 0.5162 0.3352 0.039 Uiso 1 1 calc R
H1B H 0.5412 0.3455 0.3440 0.039 Uiso 1 1 calc R
C2 C 0.871(7) 0.402(5) 0.384(2) 0.035(12) Uiso 1 1 d D
H2A H 0.8437 0.4188 0.4403 0.042 Uiso 1 1 calc R
H2B H 0.8909 0.3006 0.3732 0.042 Uiso 1 1 calc R
C3 C 1.077(9) 0.524(5) 0.3713(18) 0.054(15) Uiso 1 1 d D
H3A H 1.1922 0.5299 0.4148 0.065 Uiso 1 1 calc R
H3B H 1.0487 0.6233 0.3751 0.065 Uiso 1 1 calc R
C4 C 0.961(4) 0.547(3) 0.1444(17) 0.039(12) Uiso 1 1 d D
C5 C 0.938(4) 0.475(3) 0.2100(17) 0.032(12) Uiso 1 1 d D
C6 C 0.882(4) 0.680(3) 0.0222(15) 0.022(11) Uiso 1 1 d D
C7 C 1.101(4) 0.730(3) 0.0418(14) 0.015(10) Uiso 1 1 d D
C8 C 1.027(4) 0.859(3) -0.0808(15) 0.017(11) Uiso 1 1 d D
C9 C 1.046(4) 0.947(3) -0.1419(16) 0.017(10) Uiso 1 1 d D
C10 C 0.882(10) 0.993(6) -0.2941(19) 0.078(18) Uiso 1 1 d D
H10A H 0.8670 0.8939 -0.3258 0.094 Uiso 1 1 calc R
H10B H 0.7764 1.0370 -0.3203 0.094 Uiso 1 1 calc R
C11 C 1.306(9) 1.076(7) -0.2600(14) 0.063(14) Uiso 1 1 d D
H11A H 1.4258 1.1639 -0.2675 0.075 Uiso 1 1 calc R
H11B H 1.3315 0.9837 -0.2869 0.075 Uiso 1 1 calc R
C12 C 1.099(8) 1.093(7) -0.299(3) 0.11(2) Uiso 1 1 d D
H12A H 1.0969 1.1965 -0.2789 0.130 Uiso 1 1 calc R
H12B H 1.1135 1.0904 -0.3564 0.130 Uiso 1 1 calc R
I1 I 0.5000 0.0000 0.5000 0.039(5) Uani 1 2 d S
I2 I 0.3130(8) 0.2571(6) 0.50441(17) 0.049(4) Uani 1 1 d .
S1 S 0.681(3) 0.353(2) 0.2211(6) 0.043(4) Uiso 1 1 d D
S2 S 1.176(3) 0.486(2) 0.2744(6) 0.048(4) Uiso 1 1 d D
S3 S 0.728(3) 0.549(2) 0.0777(6) 0.033(3) Uiso 1 1 d D
S4 S 1.215(3) 0.657(2) 0.1213(6) 0.035(3) Uiso 1 1 d D
S5 S 1.256(3) 0.856(2) -0.0148(6) 0.039(3) Uiso 1 1 d D
S6 S 0.771(3) 0.750(2) -0.0590(6) 0.035(3) Uiso 1 1 d D
S7 S 0.809(3) 0.960(2) -0.1964(7) 0.055(4) Uiso 1 1 d D
S8 S 1.306(3) 1.064(2) -0.1520(6) 0.049(4) Uiso 1 1 d D

loop_
_atom_site_aniso_label
_atom_site_aniso_U_11
_atom_site_aniso_U_22
_atom_site_aniso_U_33
_atom_site_aniso_U_23
_atom_site_aniso_U_13
_atom_site_aniso_U_12
I1 0.034(11) 0.049(12) 0.034(3) 0.009(4) -0.002(4) 0.013(11)
I2 0.057(8) 0.046(8) 0.050(2) 0.013(3) 0.010(3) 0.020(8)

loop_
_atom_type_symbol
_atom_type_description
_atom_type_scat_dispersion_real
_atom_type_scat_dispersion_imag
_atom_type_scat_source
C C 0.0033 0.0016 'International Tables Vol C Tables 4.2.6.8 and 6.1.1.4'
H H 0.0000 0.0000 'International Tables Vol C Tables 4.2.6.8 and 6.1.1.4'
S S 0.1246 0.1234 'International Tables Vol C Tables 4.2.6.8 and 6.1.1.4'
I I -0.4742 1.8119 'International Tables Vol C Tables 4.2.6.8 and 6.1.1.4'

loop_
_geom_angle_atom_site_label_1
_geom_angle_atom_site_label_2
_geom_angle_atom_site_label_3
_geom_angle
_geom_angle_site_symmetry_3
C2 C1 S1 115(2) .
C3 C2 C1 111(5) .
C2 C3 S2 114(3) .
C5 C4 S4 123.7(19) .
C5 C4 S3 120.8(18) .
S4 C4 S3 115.3(17) .
C4 C5 S1 119.5(18) .
C4 C5 S2 117.7(19) .
S1 C5 S2 122.2(18) .
C7 C6 S3 118.9(17) .
C7 C6 S6 117.2(17) .
S3 C6 S6 123.9(17) .
C6 C7 S5 119.0(16) .
C6 C7 S4 117.8(18) .
S5 C7 S4 123.2(17) .
C9 C8 S6 122.2(17) .
C9 C8 S5 122.0(19) .
S6 C8 S5 115.8(16) .
C8 C9 S7 118.9(19) .
C8 C9 S8 118.1(17) .
S7 C9 S8 122.3(18) .
C12 C10 S7 118(5) .
C12 C11 S8 113(3) .
C10 C12 C11 126(6) .
I2 I1 I2 180.00(11) 2_656
C5 S1 C1 99(2) .
C5 S2 C3 98(2) .
C6 S3 C4 93.5(14) .
C7 S4 C4 94.4(14) .
C7 S5 C8 93.7(14) .
C6 S6 C8 94.2(14) .
C9 S7 C10 105(2) .
C9 S8 C11 106(2) .

loop_
_geom_bond_atom_site_label_1
_geom_bond_atom_site_label_2
_geom_bond_distance
_geom_bond_site_symmetry_2
C1 C2 1.53(2) .
C1 S1 1.804(18) .
C2 C3 1.52(2) .
C3 S2 1.815(19) .
C4 C5 1.33(2) .
C4 S4 1.75(2) .
C4 S3 1.78(2) .
C5 S1 1.75(2) .
C5 S2 1.757(19) .
C6 C7 1.34(2) .
C6 S3 1.73(2) .
C6 S6 1.736(19) .
C7 S5 1.72(2) .
C7 S4 1.738(18) .
C8 C9 1.358(19) .
C8 S6 1.75(2) .
C8 S5 1.758(19) .
C9 S7 1.735(19) .
C9 S8 1.74(2) .
C10 C12 1.44(2) .
C10 S7 1.77(2) .
C11 C12 1.47(2) .
C11 S8 1.81(2) .
I1 I2 2.903(3) .
I1 I2 2.903(3) 2_656
